data_7211305
loop_
_publ_author_name
'Spies, Christian'
'Finkler, Bj\"orn'
'Acar, Nursel'
'Jung, Gregor'

_publ_section_title
;
 Solvatochromism of pyranine-derived photoacids.
;
_journal_issue 45
_journal_name_full 'Physical chemistry chemical physics : PCCP'
_journal_page_first 19893
_journal_page_last 19905
_journal_paper_doi 10.1039/c3cp53082e
_journal_volume 15
_journal_year 2013
_chemical_formula_moiety 'C26 H33 N3 O10 S3 x 3 C3 H6 O x Ca N2 O6 '
_chemical_formula_sum 'C35 H51 Ca N5 O19 S3'
_chemical_formula_weight 982.07
_chemical_name_systematic
; 
 ? 
;
_space_group_IT_number 2
_symmetry_cell_setting triclinic
_symmetry_space_group_name_Hall '-P 1'
_symmetry_space_group_name_H-M 'P -1'
_atom_sites_solution_hydrogens geom
_atom_sites_solution_primary direct
_atom_sites_solution_secondary difmap
_audit_creation_method SHELXL-97
_cell_angle_alpha 98.349(3)
_cell_angle_beta 94.887(3)
_cell_angle_gamma 111.453(3)
_cell_formula_units_Z 2
_cell_length_a 9.9974(6)
_cell_length_b 13.0768(9)
_cell_length_c 18.1443(12)
_cell_measurement_reflns_used 7463
_cell_measurement_temperature 123(2)
_cell_measurement_theta_max 26.43
_cell_measurement_theta_min 2.23
_cell_volume 2159.6(3)
_computing_cell_refinement 'Bruker SAINT'
_computing_data_collection 'Bruker APEX2'
_computing_data_reduction 'Bruker SAINT'
_computing_molecular_graphics 'Bruker SHELXTL'
_computing_publication_material 'Bruker SHELXTL'
_computing_structure_refinement 'SHELXL-97 (Sheldrick, 2008)'
_computing_structure_solution 'SHELXS-97 (Sheldrick, 2008)'
_diffrn_ambient_temperature 123(2)
_diffrn_measured_fraction_theta_full 0.975
_diffrn_measured_fraction_theta_max 0.975
_diffrn_measurement_device_type 'Bruker APEX-II CCD'
_diffrn_measurement_method '\f and \w scans'
_diffrn_radiation_monochromator graphite
_diffrn_radiation_source 'fine-focus sealed tube'
_diffrn_radiation_type MoK\a
_diffrn_radiation_wavelength 0.71073
_diffrn_reflns_av_R_equivalents 0.0381
_diffrn_reflns_av_sigmaI/netI 0.0548
_diffrn_reflns_limit_h_max 11
_diffrn_reflns_limit_h_min -12
_diffrn_reflns_limit_k_max 16
_diffrn_reflns_limit_k_min -16
_diffrn_reflns_limit_l_max 22
_diffrn_reflns_limit_l_min -22
_diffrn_reflns_number 26081
_diffrn_reflns_theta_full 26.50
_diffrn_reflns_theta_max 26.50
_diffrn_reflns_theta_min 1.15
_exptl_absorpt_coefficient_mu 0.374
_exptl_absorpt_correction_T_max 0.9530
_exptl_absorpt_correction_T_min 0.7376
_exptl_absorpt_correction_type none
_exptl_crystal_density_diffrn 1.510
_exptl_crystal_density_method 'not measured'
_exptl_crystal_F_000 1032
_exptl_crystal_size_max 0.87
_exptl_crystal_size_mid 0.25
_exptl_crystal_size_min 0.13
_refine_diff_density_max 0.784
_refine_diff_density_min -0.476
_refine_diff_density_rms 0.091
_refine_ls_extinction_method none
_refine_ls_goodness_of_fit_ref 1.088
_refine_ls_hydrogen_treatment mixed
_refine_ls_matrix_type full
_refine_ls_number_parameters 631
_refine_ls_number_reflns 8729
_refine_ls_number_restraints 426
_refine_ls_restrained_S_all 1.062
_refine_ls_R_factor_all 0.0896
_refine_ls_R_factor_gt 0.0582
_refine_ls_shift/su_max 0.002
_refine_ls_shift/su_mean 0.000
_refine_ls_structure_factor_coef Fsqd
_refine_ls_weighting_details 'calc w=1/[\s^2^(Fo^2^)+(0.0665P)^2^+4.1536P] where P=(Fo^2^+2Fc^2^)/3'
_refine_ls_weighting_scheme calc
_refine_ls_wR_factor_gt 0.1437
_refine_ls_wR_factor_ref 0.1609
_reflns_number_gt 6252
_reflns_number_total 8729
_reflns_threshold_expression >2sigma(I)
_cod_data_source_file c3cp53082e.txt
_cod_data_source_block sh3225
_cod_depositor_comments
;
The following automatic conversions were performed:

'_symmetry_cell_setting' value 'Triclinic' changed to 'triclinic'
according to /home/saulius/struct/CIF-dictionaries/cif_core.dic
dictionary named 'cif_core.dic' version 2.4.2 from 2011-04-26.

Automatic conversion script
Id: cif_fix_values 1891 2012-01-12 08:04:46Z andrius 
;
_cod_original_cell_volume 2159.6(2)
_cod_original_sg_symbol_H-M P-1
_cod_database_code 7211305

loop_
_symmetry_equiv_pos_as_xyz
'x, y, z'
'-x, -y, -z'

loop_
_atom_site_label
_atom_site_type_symbol
_atom_site_fract_x
_atom_site_fract_y
_atom_site_fract_z
_atom_site_U_iso_or_equiv
_atom_site_adp_type
_atom_site_occupancy
_atom_site_symmetry_multiplicity
_atom_site_calc_flag
_atom_site_refinement_flags
_atom_site_disorder_assembly
_atom_site_disorder_group
S1 S 0.46421(9) -0.22278(7) 0.08139(5) 0.01636(19) Uani 1 1 d U . .
S2 S 0.07070(9) 0.28709(7) -0.05695(5) 0.01528(19) Uani 1 1 d U . .
S3 S 0.43227(9) 0.36187(7) 0.19387(5) 0.01576(19) Uani 1 1 d U . .
N1 N 0.3635(3) -0.2893(2) 0.13849(16) 0.0186(6) Uani 1 1 d U . .
N2 N 0.1814(3) 0.3458(2) -0.11220(16) 0.0215(7) Uani 1 1 d U . .
N3 N 0.3619(3) 0.3123(3) 0.26420(16) 0.0205(6) Uani 1 1 d U . .
O1 O 0.4843(3) -0.3056(2) 0.02816(14) 0.0228(6) Uani 1 1 d U . .
O2 O 0.5888(2) -0.1357(2) 0.12694(14) 0.0200(5) Uani 1 1 d U . .
O3 O 0.0556(3) 0.3759(2) -0.00618(14) 0.0200(5) Uani 1 1 d U . .
O4 O -0.0560(3) 0.2035(2) -0.10365(14) 0.0208(5) Uani 1 1 d U . .
O5 O 0.4106(3) 0.4629(2) 0.18539(14) 0.0224(6) Uani 1 1 d U . .
O6 O 0.5784(3) 0.3672(2) 0.20039(14) 0.0209(5) Uani 1 1 d U . .
O7 O 0.4591(3) -0.3366(2) 0.28068(16) 0.0281(6) Uani 1 1 d U . .
H3 H 0.430(5) 0.601(4) 0.252(3) 0.042(14) Uiso 1 1 d . . .
O8 O 0.1772(3) 0.2753(2) -0.31710(15) 0.0311(7) Uani 1 1 d U . .
H4 H 0.080(7) 0.215(5) -0.332(3) 0.076(19) Uiso 1 1 d . . .
O9 O 0.5976(3) 0.5289(2) 0.35462(14) 0.0248(6) Uani 1 1 d U A .
H5 H 0.681(7) 0.505(5) 0.354(3) 0.075(19) Uiso 1 1 d . . .
O10 O 0.0995(3) -0.2681(2) -0.14620(14) 0.0234(6) Uani 1 1 d U . .
C1 C 0.3616(4) -0.1636(3) 0.02876(19) 0.0147(7) Uani 1 1 d U . .
C2 C 0.3549(3) -0.0585(3) 0.05330(18) 0.0134(7) Uani 1 1 d U . .
C3 C 0.4324(4) 0.0158(3) 0.12205(19) 0.0176(7) Uani 1 1 d U . .
H3 H 0.4924 -0.0060 0.1545 0.021 Uiso 1 1 calc R . .
C4 C 0.4233(4) 0.1169(3) 0.14269(19) 0.0172(7) Uani 1 1 d U . .
H4 H 0.4767 0.1634 0.1892 0.021 Uiso 1 1 calc R . .
C5 C 0.3358(4) 0.1549(3) 0.09640(18) 0.0137(7) Uani 1 1 d U . .
C6 C 0.3258(4) 0.2605(3) 0.11390(18) 0.0149(7) Uani 1 1 d U . .
C7 C 0.2398(4) 0.2933(3) 0.06680(19) 0.0154(7) Uani 1 1 d U . .
H7 H 0.2355 0.3649 0.0806 0.018 Uiso 1 1 calc R . .
C8 C 0.1599(3) 0.2245(3) 0.00019(18) 0.0136(7) Uani 1 1 d U . .
C9 C 0.1634(3) 0.1164(3) -0.02131(18) 0.0126(6) Uani 1 1 d U . .
C10 C 0.0806(4) 0.0400(3) -0.08873(18) 0.0154(7) Uani 1 1 d U . .
H10 H 0.0192 0.0610 -0.1209 0.018 Uiso 1 1 calc R . .
C11 C 0.0879(4) -0.0608(3) -0.10736(19) 0.0159(7) Uani 1 1 d U . .
H11 H 0.0307 -0.1099 -0.1523 0.019 Uiso 1 1 calc R . .
C12 C 0.1797(4) -0.0960(3) -0.06121(19) 0.0144(7) Uani 1 1 d U . .
C13 C 0.1886(4) -0.2016(3) -0.08159(19) 0.0168(7) Uani 1 1 d U . .
C14 C 0.2801(4) -0.2334(3) -0.03823(19) 0.0173(7) Uani 1 1 d U . .
H14 H 0.2879 -0.3032 -0.0539 0.021 Uiso 1 1 calc R . .
C15 C 0.2627(3) -0.0250(3) 0.00605(18) 0.0140(7) Uani 1 1 d U . .
C16 C 0.2540(3) 0.0828(3) 0.02721(18) 0.0131(7) Uani 1 1 d U . .
C17 C 0.2338(4) -0.3895(3) 0.1049(2) 0.0248(8) Uani 1 1 d U . .
H17A H 0.2370 -0.4533 0.1264 0.037 Uiso 1 1 calc R . .
H17B H 0.2316 -0.4056 0.0503 0.037 Uiso 1 1 calc R . .
H17C H 0.1464 -0.3764 0.1157 0.037 Uiso 1 1 calc R . .
C18 C 0.3560(4) -0.2285(3) 0.2113(2) 0.0232(8) Uani 1 1 d U . .
H18A H 0.2722 -0.2054 0.2067 0.028 Uiso 1 1 calc R . .
H18B H 0.4457 -0.1602 0.2274 0.028 Uiso 1 1 calc R . .
C19 C 0.3394(4) -0.3028(3) 0.2698(2) 0.0274(9) Uani 1 1 d U . .
H19A H 0.3306 -0.2620 0.3183 0.033 Uiso 1 1 calc R . .
H19B H 0.2487 -0.3703 0.2535 0.033 Uiso 1 1 calc R . .
C20 C 0.3143(4) 0.4435(3) -0.0778(2) 0.0246(8) Uani 1 1 d U . .
H20A H 0.3950 0.4190 -0.0689 0.037 Uiso 1 1 calc R . .
H20B H 0.2985 0.4791 -0.0299 0.037 Uiso 1 1 calc R . .
H20C H 0.3379 0.4971 -0.1119 0.037 Uiso 1 1 calc R . .
C21 C 0.1896(4) 0.2795(3) -0.1831(2) 0.0248(8) Uani 1 1 d U . .
H21A H 0.1114 0.2039 -0.1922 0.030 Uiso 1 1 calc R . .
H21B H 0.2843 0.2711 -0.1801 0.030 Uiso 1 1 calc R . .
C22 C 0.1730(5) 0.3388(3) -0.2469(2) 0.0284(9) Uani 1 1 d U . .
H22A H 0.0794 0.3489 -0.2487 0.034 Uiso 1 1 calc R . .
H22B H 0.2524 0.4138 -0.2380 0.034 Uiso 1 1 calc R . .
C23 C 0.2188(5) 0.3205(4) 0.2723(2) 0.0335(10) Uani 1 1 d U . .
H23A H 0.1731 0.2754 0.3087 0.050 Uiso 1 1 calc R . .
H23B H 0.1558 0.2926 0.2234 0.050 Uiso 1 1 calc R . .
H23C H 0.2335 0.3988 0.2902 0.050 Uiso 1 1 calc R . .
C24 C 0.4566(4) 0.3267(3) 0.3351(2) 0.0240(8) Uani 1 1 d U . .
H24A H 0.5451 0.3152 0.3225 0.029 Uiso 1 1 calc R . .
H24B H 0.4051 0.2676 0.3628 0.029 Uiso 1 1 calc R . .
C25 C 0.5023(4) 0.4396(3) 0.3869(2) 0.0268(8) Uani 1 1 d U . .
H25A H 0.4148 0.4547 0.3967 0.032 Uiso 1 1 calc R . .
H25B H 0.5529 0.4376 0.4357 0.032 Uiso 1 1 calc R . .
C26 C 0.0901(4) -0.3802(3) -0.1635(2) 0.0280(9) Uani 1 1 d U . .
H26A H 0.1850 -0.3803 -0.1733 0.042 Uiso 1 1 calc R . .
H26B H 0.0175 -0.4205 -0.2082 0.042 Uiso 1 1 calc R . .
H26C H 0.0616 -0.4171 -0.1208 0.042 Uiso 1 1 calc R . .
Ca Ca 0.63424(9) 0.72306(6) 0.39059(4) 0.02360(19) Uani 1 1 d . . .
N4 N 0.4212(4) 0.7282(3) 0.48792(19) 0.0328(8) Uani 1 1 d U A .
O11 O 0.4025(3) 0.6411(2) 0.44218(16) 0.0361(7) Uani 1 1 d U A .
O12 O 0.3463(4) 0.7291(3) 0.53785(18) 0.0452(8) Uani 1 1 d U . .
O13 O 0.5200(4) 0.8164(3) 0.4787(2) 0.0669(12) Uani 1 1 d U A .
O14 O 0.8594(4) 0.8378(3) 0.47764(19) 0.0461(8) Uani 1 1 d U A .
N5A N 0.831(2) 0.7946(11) 0.5286(11) 0.032(3) Uani 0.55 1 d PU A 1
O15A O 0.9051(10) 0.8318(7) 0.5912(5) 0.054(2) Uani 0.55 1 d PU A 1
O16A O 0.725(2) 0.7024(14) 0.5168(11) 0.040(3) Uani 0.55 1 d PU A 1
N5B N 0.836(3) 0.7564(14) 0.5223(14) 0.046(5) Uani 0.45 1 d PU A 2
O15B O 0.9238(12) 0.7679(11) 0.5805(6) 0.070(4) Uani 0.45 1 d PU A 2
O16B O 0.723(4) 0.6699(19) 0.5026(15) 0.060(7) Uani 0.45 1 d PU A 2
O17 O 0.1194(4) 0.8531(3) 0.3458(2) 0.0569(10) Uani 1 1 d U B .
C27 C 0.1924(6) 0.9430(4) 0.3322(3) 0.0450(12) Uani 1 1 d U . .
C28 C 0.3530(6) 0.9935(4) 0.3545(3) 0.0545(14) Uani 1 1 d U B .
H28A H 0.3849 0.9414 0.3775 0.082 Uiso 1 1 calc R . .
H28B H 0.3801 1.0636 0.3908 0.082 Uiso 1 1 calc R . .
H28C H 0.3998 1.0087 0.3098 0.082 Uiso 1 1 calc R . .
C29B C 0.096(3) 1.0095(19) 0.3251(17) 0.093(7) Uani 0.35 1 d PU B 1
H29D H 0.1004 1.0338 0.2764 0.139 Uiso 0.35 1 calc PR B 1
H29E H 0.1311 1.0752 0.3659 0.139 Uiso 0.35 1 calc PR B 1
H29F H -0.0040 0.9623 0.3284 0.139 Uiso 0.35 1 calc PR B 1
C29A C 0.1418(11) 1.0027(8) 0.2791(5) 0.051(2) Uani 0.65 1 d PU B 2
H29A H 0.1737 0.9887 0.2304 0.076 Uiso 0.65 1 calc PR B 2
H29B H 0.1830 1.0832 0.2997 0.076 Uiso 0.65 1 calc PR B 2
H29C H 0.0355 0.9754 0.2724 0.076 Uiso 0.65 1 calc PR B 2
O18 O 0.8293(5) 0.4638(4) 0.3577(3) 0.0846(14) Uani 1 1 d U C .
C31 C 0.9469(8) 0.4969(7) 0.3889(4) 0.078(2) Uani 1 1 d U . .
C32A C 1.0776(12) 0.4665(9) 0.3941(6) 0.075(3) Uani 0.67 1 d PU C 1
H32A H 1.0465 0.3850 0.3805 0.113 Uiso 0.67 1 calc PR C 1
H32B H 1.1298 0.4925 0.4457 0.113 Uiso 0.67 1 calc PR C 1
H32C H 1.1419 0.5020 0.3594 0.113 Uiso 0.67 1 calc PR C 1
C32B C 1.000(2) 0.4032(19) 0.4152(13) 0.075(3) Uani 0.33 1 d PU C 2
H32D H 0.9607 0.3352 0.3762 0.113 Uiso 0.33 1 calc PR C 2
H32E H 0.9641 0.3859 0.4624 0.113 Uiso 0.33 1 calc PR C 2
H32F H 1.1061 0.4316 0.4230 0.113 Uiso 0.33 1 calc PR C 2
C33 C 1.0259(11) 0.6256(9) 0.4275(6) 0.134(4) Uani 1 1 d U C .
H33A H 1.1291 0.6517 0.4220 0.201 Uiso 1 1 calc R . .
H33B H 1.0164 0.6346 0.4811 0.201 Uiso 1 1 calc R . .
H33C H 0.9808 0.6696 0.4031 0.201 Uiso 1 1 calc R . .
O19 O 0.6790(4) 0.8979(2) 0.34812(18) 0.0432(8) Uani 1 1 d U A .
C34 C 0.7269(5) 0.9984(4) 0.3695(3) 0.0391(11) Uani 1 1 d U . .
C35 C 0.7493(6) 1.0744(4) 0.3136(3) 0.0597(16) Uani 1 1 d U A .
H35A H 0.7478 1.0328 0.2639 0.090 Uiso 1 1 calc R . .
H35B H 0.8434 1.1371 0.3291 0.090 Uiso 1 1 calc R . .
H35C H 0.6715 1.1031 0.3113 0.090 Uiso 1 1 calc R . .
C36 C 0.7598(6) 1.0503(4) 0.4516(3) 0.0514(13) Uani 1 1 d U A .
H36A H 0.7543 0.9928 0.4817 0.077 Uiso 1 1 calc R . .
H36B H 0.6890 1.0831 0.4642 0.077 Uiso 1 1 calc R . .
H36C H 0.8579 1.1089 0.4626 0.077 Uiso 1 1 calc R . .

loop_
_atom_site_aniso_label
_atom_site_aniso_U_11
_atom_site_aniso_U_22
_atom_site_aniso_U_33
_atom_site_aniso_U_23
_atom_site_aniso_U_13
_atom_site_aniso_U_12
S1 0.0167(4) 0.0143(4) 0.0208(4) 0.0051(3) 0.0023(3) 0.0086(3)
S2 0.0171(4) 0.0137(4) 0.0168(4) 0.0047(3) 0.0011(3) 0.0076(3)
S3 0.0189(4) 0.0116(4) 0.0158(4) 0.0018(3) 0.0003(3) 0.0056(3)
N1 0.0227(16) 0.0111(14) 0.0183(15) 0.0040(12) 0.0009(12) 0.0021(12)
N2 0.0297(17) 0.0155(15) 0.0179(15) 0.0076(12) 0.0064(13) 0.0046(13)
N3 0.0211(16) 0.0229(16) 0.0150(15) 0.0016(12) 0.0015(12) 0.0065(13)
O1 0.0285(14) 0.0215(13) 0.0243(14) 0.0032(11) 0.0054(11) 0.0165(11)
O2 0.0148(12) 0.0166(12) 0.0282(14) 0.0043(11) -0.0008(10) 0.0063(10)
O3 0.0224(13) 0.0192(13) 0.0225(13) 0.0039(10) 0.0021(10) 0.0128(11)
O4 0.0187(13) 0.0152(12) 0.0269(14) 0.0033(10) -0.0034(10) 0.0063(10)
O5 0.0296(14) 0.0126(12) 0.0212(13) 0.0017(10) -0.0040(11) 0.0061(11)
O6 0.0201(13) 0.0155(12) 0.0237(13) 0.0013(10) -0.0003(10) 0.0044(10)
O7 0.0383(17) 0.0215(15) 0.0239(15) -0.0004(12) -0.0049(12) 0.0145(13)
O8 0.0350(17) 0.0300(16) 0.0201(14) -0.0027(12) 0.0093(12) 0.0047(13)
O9 0.0271(15) 0.0208(14) 0.0260(14) 0.0078(11) 0.0037(11) 0.0073(11)
O10 0.0252(14) 0.0157(12) 0.0260(14) -0.0037(10) -0.0060(11) 0.0092(11)
C1 0.0125(16) 0.0148(16) 0.0175(17) 0.0054(13) 0.0027(13) 0.0052(13)
C2 0.0132(16) 0.0116(16) 0.0169(16) 0.0057(13) 0.0054(13) 0.0048(13)
C3 0.0197(18) 0.0179(17) 0.0153(17) 0.0059(14) -0.0019(13) 0.0074(14)
C4 0.0215(18) 0.0161(17) 0.0142(17) 0.0012(14) -0.0001(14) 0.0085(14)
C5 0.0154(17) 0.0130(16) 0.0147(16) 0.0050(13) 0.0049(13) 0.0062(13)
C6 0.0204(18) 0.0110(16) 0.0118(16) 0.0017(13) 0.0032(13) 0.0043(13)
C7 0.0185(17) 0.0124(16) 0.0171(17) 0.0056(13) 0.0052(13) 0.0064(13)
C8 0.0121(16) 0.0126(16) 0.0175(17) 0.0062(13) 0.0045(13) 0.0048(13)
C9 0.0115(16) 0.0117(15) 0.0157(16) 0.0044(13) 0.0054(12) 0.0045(13)
C10 0.0139(17) 0.0160(17) 0.0161(17) 0.0058(14) -0.0004(13) 0.0052(13)
C11 0.0117(16) 0.0179(17) 0.0156(17) 0.0025(14) 0.0004(13) 0.0033(13)
C12 0.0143(16) 0.0123(16) 0.0192(17) 0.0061(13) 0.0058(13) 0.0061(13)
C13 0.0171(17) 0.0139(16) 0.0171(17) 0.0009(13) 0.0028(13) 0.0039(14)
C14 0.0190(18) 0.0143(17) 0.0209(18) 0.0021(14) 0.0036(14) 0.0092(14)
C15 0.0120(16) 0.0128(16) 0.0173(17) 0.0053(13) 0.0039(13) 0.0037(13)
C16 0.0139(16) 0.0103(15) 0.0162(16) 0.0065(13) 0.0067(13) 0.0034(13)
C17 0.024(2) 0.0156(18) 0.032(2) 0.0077(16) -0.0010(16) 0.0038(15)
C18 0.031(2) 0.0187(18) 0.0228(19) 0.0039(15) 0.0046(16) 0.0123(16)
C19 0.035(2) 0.029(2) 0.0212(19) 0.0074(16) 0.0056(16) 0.0142(18)
C20 0.024(2) 0.0207(19) 0.026(2) 0.0064(16) 0.0011(16) 0.0046(15)
C21 0.033(2) 0.024(2) 0.0213(19) 0.0051(16) 0.0079(16) 0.0135(17)
C22 0.040(2) 0.027(2) 0.0178(19) 0.0033(16) 0.0055(17) 0.0117(18)
C23 0.030(2) 0.040(2) 0.032(2) 0.0076(19) 0.0111(18) 0.0131(19)
C24 0.032(2) 0.0219(19) 0.0163(18) 0.0077(15) 0.0007(15) 0.0078(16)
C25 0.033(2) 0.0219(19) 0.0185(19) 0.0029(15) 0.0021(16) 0.0033(16)
C26 0.025(2) 0.0157(18) 0.037(2) -0.0093(16) -0.0081(17) 0.0078(16)
Ca 0.0292(4) 0.0204(4) 0.0184(4) 0.0026(3) 0.0030(3) 0.0068(3)
N4 0.037(2) 0.037(2) 0.0259(18) 0.0030(16) 0.0063(15) 0.0167(17)
O11 0.0396(18) 0.0326(17) 0.0329(16) 0.0021(13) 0.0082(13) 0.0113(14)
O12 0.048(2) 0.060(2) 0.0406(19) 0.0139(16) 0.0208(16) 0.0315(17)
O13 0.060(2) 0.0317(19) 0.091(3) -0.0115(19) 0.042(2) -0.0011(17)
O14 0.0405(19) 0.046(2) 0.0357(19) -0.0006(16) 0.0009(15) 0.0020(15)
N5A 0.033(5) 0.039(7) 0.020(5) -0.001(6) 0.002(4) 0.009(6)
O15A 0.044(4) 0.069(6) 0.022(4) 0.003(4) -0.007(3) -0.004(4)
O16A 0.030(6) 0.048(9) 0.024(7) 0.009(6) 0.001(5) -0.007(6)
N5B 0.037(8) 0.049(10) 0.022(6) 0.002(8) 0.001(5) -0.013(8)
O15B 0.049(6) 0.092(9) 0.026(5) 0.011(6) -0.014(4) -0.016(6)
O16B 0.050(8) 0.055(12) 0.033(10) 0.005(7) -0.017(6) -0.020(8)
O17 0.037(2) 0.056(2) 0.064(2) 0.0073(19) 0.0084(17) 0.0022(17)
C27 0.046(3) 0.035(3) 0.042(3) -0.014(2) 0.001(2) 0.011(2)
C28 0.042(3) 0.043(3) 0.062(4) -0.007(3) 0.005(2) 0.005(2)
C29B 0.061(14) 0.066(13) 0.15(2) 0.016(16) -0.001(14) 0.027(11)
C29A 0.048(6) 0.041(5) 0.053(5) -0.002(4) -0.010(4) 0.013(4)
O18 0.052(3) 0.088(3) 0.114(4) 0.007(3) -0.012(3) 0.037(2)
C31 0.060(4) 0.118(6) 0.067(4) 0.019(4) 0.010(3) 0.045(4)
C32A 0.078(7) 0.086(7) 0.094(7) 0.029(5) 0.038(5) 0.058(6)
C32B 0.078(7) 0.086(7) 0.094(7) 0.029(5) 0.038(5) 0.058(6)
C33 0.103(7) 0.150(10) 0.132(8) 0.020(7) -0.026(6) 0.042(7)
O19 0.054(2) 0.0229(16) 0.0467(19) 0.0047(14) -0.0014(16) 0.0108(14)
C34 0.030(2) 0.025(2) 0.057(3) 0.009(2) -0.001(2) 0.0061(18)
C35 0.049(3) 0.038(3) 0.079(4) 0.024(3) -0.011(3) 0.002(2)
C36 0.052(3) 0.028(2) 0.066(4) 0.001(2) 0.012(3) 0.008(2)

loop_
_atom_type_symbol
_atom_type_description
_atom_type_scat_dispersion_real
_atom_type_scat_dispersion_imag
_atom_type_scat_source
C C 0.0033 0.0016 'International Tables Vol C Tables 4.2.6.8 and 6.1.1.4'
H H 0.0000 0.0000 'International Tables Vol C Tables 4.2.6.8 and 6.1.1.4'
N N 0.0061 0.0033 'International Tables Vol C Tables 4.2.6.8 and 6.1.1.4'
S S 0.1246 0.1234 'International Tables Vol C Tables 4.2.6.8 and 6.1.1.4'
O O 0.0106 0.0060 'International Tables Vol C Tables 4.2.6.8 and 6.1.1.4'
Ca Ca 0.2262 0.3064 'International Tables Vol C Tables 4.2.6.8 and 6.1.1.4'

loop_
_geom_angle_atom_site_label_1
_geom_angle_atom_site_label_2
_geom_angle_atom_site_label_3
_geom_angle
_geom_angle_site_symmetry_1
_geom_angle_site_symmetry_3
O1 S1 O2 119.13(16) . .
O1 S1 N1 106.46(15) . .
O2 S1 N1 106.98(15) . .
O1 S1 C1 105.82(15) . .
O2 S1 C1 109.98(15) . .
N1 S1 C1 108.01(15) . .
O4 S2 O3 119.23(15) . .
O4 S2 N2 107.25(16) . .
O3 S2 N2 106.52(15) . .
O4 S2 C8 110.57(15) . .
O3 S2 C8 105.35(15) . .
N2 S2 C8 107.33(16) . .
O6 S3 O5 117.18(15) . .
O6 S3 N3 107.97(15) . .
O5 S3 N3 111.59(16) . .
O6 S3 C6 109.69(15) . .
O5 S3 C6 105.46(15) . .
N3 S3 C6 104.15(15) . .
C18 N1 C17 116.1(3) . .
C18 N1 S1 120.0(2) . .
C17 N1 S1 117.5(2) . .
C21 N2 C20 116.3(3) . .
C21 N2 S2 120.0(2) . .
C20 N2 S2 117.7(2) . .
C24 N3 C23 115.9(3) . .
C24 N3 S3 119.9(3) . .
C23 N3 S3 113.9(2) . .
C19 O7 Ca 125.4(2) . 1_545
C22 O8 Ca 134.1(2) . 2_665
C25 O9 Ca 124.2(2) . .
C13 O10 C26 117.4(3) . .
C14 C1 C2 121.6(3) . .
C14 C1 S1 114.1(2) . .
C2 C1 S1 124.2(3) . .
C1 C2 C3 124.6(3) . .
C1 C2 C15 117.4(3) . .
C3 C2 C15 118.0(3) . .
C4 C3 C2 122.2(3) . .
C3 C4 C5 121.7(3) . .
C6 C5 C4 124.1(3) . .
C6 C5 C16 117.5(3) . .
C4 C5 C16 118.4(3) . .
C7 C6 C5 121.7(3) . .
C7 C6 S3 116.1(3) . .
C5 C6 S3 122.0(3) . .
C8 C7 C6 121.4(3) . .
C7 C8 C9 120.4(3) . .
C7 C8 S2 114.5(2) . .
C9 C8 S2 124.9(3) . .
C8 C9 C10 123.1(3) . .
C8 C9 C16 118.3(3) . .
C10 C9 C16 118.6(3) . .
C11 C10 C9 121.3(3) . .
C10 C11 C12 121.5(3) . .
C15 C12 C13 118.9(3) . .
C15 C12 C11 119.8(3) . .
C13 C12 C11 121.4(3) . .
C14 C13 O10 123.6(3) . .
C14 C13 C12 121.0(3) . .
O10 C13 C12 115.4(3) . .
C13 C14 C1 120.2(3) . .
C12 C15 C2 120.8(3) . .
C12 C15 C16 119.2(3) . .
C2 C15 C16 120.0(3) . .
C5 C16 C9 120.8(3) . .
C5 C16 C15 119.7(3) . .
C9 C16 C15 119.6(3) . .
N1 C18 C19 109.8(3) . .
O7 C19 C18 112.5(3) . .
N2 C21 C22 108.8(3) . .
O8 C22 C21 110.3(3) . .
N3 C24 C25 115.1(3) . .
O9 C25 C24 111.7(3) . .
O7 Ca O8 91.32(10) 1_565 2_665
O7 Ca O9 77.61(9) 1_565 .
O8 Ca O9 75.41(10) 2_665 .
O7 Ca O19 78.95(10) 1_565 .
O8 Ca O19 80.46(11) 2_665 .
O9 Ca O19 145.69(10) . .
O7 Ca O16B 145.7(6) 1_565 .
O8 Ca O16B 99.3(8) 2_665 .
O9 Ca O16B 73.8(5) . .
O19 Ca O16B 134.8(5) . .
O7 Ca O14 158.76(11) 1_565 .
O8 Ca O14 76.20(11) 2_665 .
O9 Ca O14 114.68(11) . .
O19 Ca O14 82.04(12) . .
O16B Ca O14 54.8(6) . .
O7 Ca O13 100.89(13) 1_565 .
O8 Ca O13 152.32(11) 2_665 .
O9 Ca O13 131.29(11) . .
O19 Ca O13 77.70(13) . .
O16B Ca O13 84.5(7) . .
O14 Ca O13 84.09(13) . .
O7 Ca O16A 152.0(4) 1_565 .
O8 Ca O16A 104.6(5) 2_665 .
O9 Ca O16A 84.2(4) . .
O19 Ca O16A 125.8(4) . .
O16B Ca O16A 10.6(8) . .
O14 Ca O16A 49.2(4) . .
O13 Ca O16A 75.5(5) . .
O7 Ca O11 78.09(10) 1_565 .
O8 Ca O11 156.94(10) 2_665 .
O9 Ca O11 82.28(10) . .
O19 Ca O11 116.74(11) . .
O16B Ca O11 79.7(8) . .
O14 Ca O11 119.42(11) . .
O13 Ca O11 50.73(10) . .
O16A Ca O11 78.5(5) . .
O7 Ca N5A 176.4(4) 1_565 .
O8 Ca N5A 92.3(4) 2_665 .
O9 Ca N5A 103.2(3) . .
O19 Ca N5A 101.7(3) . .
O16B Ca N5A 33.2(6) . .
O14 Ca N5A 23.6(4) . .
O13 Ca N5A 75.9(3) . .
O16A Ca N5A 26.0(5) . .
O11 Ca N5A 98.5(4) . .
O7 Ca N5B 170.4(3) 1_565 .
O8 Ca N5B 88.0(5) 2_665 .
O9 Ca N5B 93.0(3) . .
O19 Ca N5B 110.3(4) . .
O16B Ca N5B 25.7(7) . .
O14 Ca N5B 29.1(4) . .
O13 Ca N5B 83.9(4) . .
O16A Ca N5B 21.5(7) . .
O11 Ca N5B 99.1(5) . .
N5A Ca N5B 10.4(4) . .
O7 Ca N4 92.41(10) 1_565 .
O8 Ca N4 176.22(11) 2_665 .
O9 Ca N4 105.99(10) . .
O19 Ca N4 99.68(11) . .
O16B Ca N4 77.9(7) . .
O14 Ca N4 100.06(11) . .
O13 Ca N4 25.63(10) . .
O16A Ca N4 72.2(5) . .
O11 Ca N4 25.52(9) . .
N5A Ca N4 84.0(4) . .
N5B Ca N4 88.4(5) . .
O12 N4 O11 122.5(4) . .
O12 N4 O13 121.5(4) . .
O11 N4 O13 116.0(3) . .
O12 N4 Ca 169.8(3) . .
O11 N4 Ca 59.26(19) . .
O13 N4 Ca 58.1(2) . .
N4 O11 Ca 95.2(2) . .
N4 O13 Ca 96.2(2) . .
N5A O14 N5B 20.9(12) . .
N5A O14 Ca 97.8(9) . .
N5B O14 Ca 91.9(10) . .
O14 N5A O15A 122.8(16) . .
O14 N5A O16A 117.1(18) . .
O15A N5A O16A 120.0(19) . .
O14 N5A Ca 58.6(8) . .
O15A N5A Ca 172.1(11) . .
O16A N5A Ca 59.9(13) . .
N5A O16A Ca 94.0(14) . .
O16B N5B O15B 120(2) . .
O16B N5B O14 117(2) . .
O15B N5B O14 122.7(17) . .
O16B N5B Ca 57.8(18) . .
O15B N5B Ca 178.2(14) . .
O14 N5B Ca 59.1(9) . .
N5B O16B Ca 96(2) . .
O17 C27 C28 121.7(5) . .
O17 C27 C29A 125.1(6) . .
C28 C27 C29A 111.9(6) . .
O17 C27 C29B 108.2(10) . .
C28 C27 C29B 124.6(10) . .
C29A C27 C29B 38.4(11) . .
O18 C31 C32A 140.6(9) . .
O18 C31 C33 119.8(7) . .
C32A C31 C33 97.9(7) . .
O18 C31 C32B 115.4(11) . .
C32A C31 C32B 39.3(8) . .
C33 C31 C32B 121.3(11) . .
C34 O19 Ca 143.0(3) . .
O19 C34 C35 120.1(5) . .
O19 C34 C36 121.8(4) . .
C35 C34 C36 118.0(4) . .

loop_
_geom_bond_atom_site_label_1
_geom_bond_atom_site_label_2
_geom_bond_distance
_geom_bond_site_symmetry_2
S1 O1 1.426(3) .
S1 O2 1.430(2) .
S1 N1 1.626(3) .
S1 C1 1.786(3) .
S2 O4 1.433(2) .
S2 O3 1.435(3) .
S2 N2 1.616(3) .
S2 C8 1.779(3) .
S3 O6 1.430(3) .
S3 O5 1.442(2) .
S3 N3 1.613(3) .
S3 C6 1.773(3) .
N1 C18 1.463(5) .
N1 C17 1.469(4) .
N2 C21 1.470(5) .
N2 C20 1.474(5) .
N3 C24 1.476(5) .
N3 C23 1.490(5) .
O7 C19 1.428(5) .
O7 Ca 2.368(3) 1_545
O8 C22 1.428(4) .
O8 Ca 2.396(3) 2_665
O9 C25 1.448(4) .
O9 Ca 2.409(3) .
O10 C13 1.373(4) .
O10 C26 1.420(4) .
C1 C14 1.392(5) .
C1 C2 1.409(5) .
C2 C3 1.426(5) .
C2 C15 1.431(4) .
C3 C4 1.358(5) .
C4 C5 1.425(4) .
C5 C6 1.413(4) .
C5 C16 1.432(5) .
C6 C7 1.381(5) .
C7 C8 1.379(5) .
C8 C9 1.424(4) .
C9 C10 1.431(5) .
C9 C16 1.435(4) .
C10 C11 1.342(5) .
C11 C12 1.431(5) .
C12 C15 1.406(5) .
C12 C13 1.413(5) .
C13 C14 1.371(5) .
C15 C16 1.441(4) .
C18 C19 1.519(5) .
C21 C22 1.515(5) .
C24 C25 1.517(5) .
Ca O7 2.368(3) 1_565
Ca O8 2.396(3) 2_665
Ca O19 2.417(3) .
Ca O16B 2.44(3) .
Ca O14 2.459(3) .
Ca O13 2.472(4) .
Ca O16A 2.48(2) .
Ca O11 2.497(3) .
Ca N5A 2.86(2) .
Ca N5B 2.87(3) .
Ca N4 2.893(4) .
N4 O12 1.225(4) .
N4 O11 1.252(4) .
N4 O13 1.259(5) .
O14 N5A 1.15(2) .
O14 N5B 1.39(2) .
N5A O15A 1.23(2) .
N5A O16A 1.26(2) .
N5B O16B 1.25(3) .
N5B O15B 1.27(3) .
O17 C27 1.209(6) .
C27 C28 1.488(7) .
C27 C29A 1.489(10) .
C27 C29B 1.52(2) .
O18 C31 1.155(8) .
C31 C32A 1.498(11) .
C31 C33 1.593(12) .
C31 C32B 1.61(2) .
O19 C34 1.211(5) .
C34 C35 1.495(7) .
C34 C36 1.499(7) .
